data_7013168
loop_
_publ_author_name
'David Mart\'in'
'Carlos Piera'
'Ulderico Mazzi'
'Raffaella Rossin'
'Xavier Solans'
'Merc\`e Font-Bardia'
'Joan Suades'

_publ_section_title
;
 Rhenium and technetium-99m complexes with coenzyme M (MESNA)
;
_journal_issue 15
_journal_name_full 'Dalton Trans.'
_journal_page_first 3041
_journal_page_last 3045
_journal_paper_doi 10.1039/b305042d
_journal_year 2003
_chemical_formula_sum 'C6 H16 Na O6 Re S5'
_chemical_formula_weight 553.68
_chemical_name_common 'C6 H16 Na1 O6 Re1 S5'
_chemical_name_systematic
;
?
;
_space_group_IT_number 14
_symmetry_cell_setting monoclinic
_symmetry_space_group_name_Hall '-P 2yab'
_symmetry_space_group_name_H-M 'P 1 21/a 1'
_atom_sites_solution_hydrogens geom
_atom_sites_solution_primary direct
_atom_sites_solution_secondary difmap
_audit_creation_method SHELXL-97
_cell_angle_alpha 90.00
_cell_angle_beta 93.1240(10)
_cell_angle_gamma 90.00
_cell_formula_units_Z 4
_cell_length_a 7.7020(10)
_cell_length_b 10.0090(10)
_cell_length_c 20.6250(10)
_cell_measurement_reflns_used 4211
_cell_measurement_temperature 293(2)
_cell_measurement_theta_max 30
_cell_measurement_theta_min 2
_cell_volume 1587.6(3)
_computing_cell_refinement marxds
_computing_data_collection marxds
_computing_data_reduction marxds
_computing_molecular_graphics ORTEP
_computing_publication_material PLATON
_computing_structure_refinement 'SHELXL-97 (Sheldrick, 1997)'
_computing_structure_solution 'SHELXS-97 (Sheldrick, 1990)'
_diffrn_ambient_temperature 293(2)
_diffrn_measured_fraction_theta_full 0.226
_diffrn_measured_fraction_theta_max 0.226
_diffrn_measurement_device_type mar340
_diffrn_measurement_method 'phi scan'
_diffrn_radiation_monochromator graphite
_diffrn_radiation_source 'fine-focus sealed tube'
_diffrn_radiation_type MoK\a
_diffrn_radiation_wavelength 0.71069
_diffrn_reflns_av_R_equivalents 0.050
_diffrn_reflns_av_sigmaI/netI 0.027
_diffrn_reflns_limit_h_max 10
_diffrn_reflns_limit_h_min -9
_diffrn_reflns_limit_k_max 6
_diffrn_reflns_limit_k_min 0
_diffrn_reflns_limit_l_max 31
_diffrn_reflns_limit_l_min 0
_diffrn_reflns_number 6276
_diffrn_reflns_theta_full 99.12
_diffrn_reflns_theta_max 33.04
_diffrn_reflns_theta_min 1.98
_exptl_absorpt_coefficient_mu 8.352
_exptl_absorpt_correction_T_max 0.87
_exptl_absorpt_correction_T_min 0.44
_exptl_absorpt_correction_type 'phi scan'
_exptl_crystal_colour browm
_exptl_crystal_density_diffrn 2.316
_exptl_crystal_density_method 'not measured'
_exptl_crystal_description prismatic
_exptl_crystal_F_000 1064
_exptl_crystal_size_max 0.2
_exptl_crystal_size_mid 0.1
_exptl_crystal_size_min 0.1
_refine_diff_density_max 0.784
_refine_diff_density_min -0.365
_refine_diff_density_rms 0.127
_refine_ls_extinction_method none
_refine_ls_goodness_of_fit_ref 1.156
_refine_ls_hydrogen_treatment constr
_refine_ls_matrix_type full
_refine_ls_number_parameters 172
_refine_ls_number_reflns 3321
_refine_ls_number_restraints 0
_refine_ls_restrained_S_all 1.156
_refine_ls_R_factor_all 0.0452
_refine_ls_R_factor_gt 0.0354
_refine_ls_shift/su_max 0.004
_refine_ls_shift/su_mean 0.000
_refine_ls_structure_factor_coef Fsqd
_refine_ls_weighting_details 'w=1/[\s^2^(Fo^2^)+(0.0408P)^2^+15.2188P] where P=(Fo^2^+2Fc^2^)/3'
_refine_ls_weighting_scheme calc
_refine_ls_wR_factor_gt 0.1005
_refine_ls_wR_factor_ref 0.1090
_reflns_number_gt 1173
_reflns_number_total 3321
_reflns_threshold_expression >2sigma(I)
_cod_data_source_file b305042d.txt
_cod_data_source_block suem13
_cod_depositor_comments
;
The following automatic conversions were performed:

'_refine_ls_weighting_scheme' value 'calc
w=1/[\s^2^(Fo^2^)+(0.0408P)^2^+15.2188P] where P=(Fo^2^+2Fc^2^)/3'
was changed to 'calc'. New tag '_refine_ls_weighting_details' was
created. The value of the new tag was set to
'w=1/[\s^2^(Fo^2^)+(0.0408P)^2^+15.2188P] where P=(Fo^2^+2Fc^2^)/3'.

Automatic conversion script
Id: cif_fix_values 3143 2015-03-26 13:38:13Z robertas 
;
_cod_original_sg_symbol_H-M P21/a
_cod_database_code 7013168

loop_
_symmetry_equiv_pos_as_xyz
'x, y, z'
'-x+1/2, y+1/2, -z'
'-x, -y, -z'
'x-1/2, -y-1/2, z'

loop_
_atom_site_label
_atom_site_type_symbol
_atom_site_fract_x
_atom_site_fract_y
_atom_site_fract_z
_atom_site_U_iso_or_equiv
_atom_site_adp_type
_atom_site_occupancy
_atom_site_calc_flag
_atom_site_refinement_flags
_atom_site_disorder_assembly
_atom_site_disorder_group
Re Re 0.46501(6) 0.97837(9) 0.340737(18) 0.0258(5) Uani 1 d . . .
Na Na -0.0852(6) 0.6709(9) 0.0220(2) 0.035(3) Uani 1 d . . .
S1 S 0.5644(5) 1.0275(7) 0.24065(15) 0.036(2) Uani 1 d . . .
S2 S 0.7127(4) 1.0988(7) 0.37960(14) 0.036(2) Uani 1 d . . .
S3 S 0.5507(5) 0.8301(7) 0.42220(15) 0.039(2) Uani 1 d . . .
S4 S 0.3336(4) 0.7918(6) 0.29565(13) 0.034(2) Uani 1 d . . .
S5 S 0.0738(4) 0.9625(7) 0.11809(13) 0.027(2) Uani 1 d . . .
O1 O 0.2957(12) 1.0751(17) 0.3633(4) 0.032(5) Uani 1 d . . .
O2 O -0.0274(13) 1.0898(18) 0.1219(4) 0.044(6) Uani 1 d . . .
O3 O 0.2318(13) 0.9735(14) 0.0829(4) 0.039(6) Uani 1 d . . .
O4 O -0.0208(13) 0.8509(17) 0.0939(4) 0.042(6) Uani 1 d . . .
O5 O 0.1120(15) 0.5077(13) 0.0716(4) 0.033(6) Uani 1 d . . .
O6 O -0.3190(12) 0.7623(16) -0.0367(4) 0.044(6) Uani 1 d . . .
C1 C 0.7263(19) 1.151(3) 0.2529(6) 0.060(11) Uani 1 d . . .
H1 H 0.7952 1.1557 0.2149 0.072 Uiso 1 calc R . .
H1A H 0.6721 1.2370 0.2586 0.072 Uiso 1 calc R . .
C2 C 0.8367(17) 1.120(2) 0.3088(6) 0.041(9) Uani 1 d . . .
H2 H 0.9202 1.1917 0.3164 0.050 Uiso 1 calc R . .
H2A H 0.9007 1.0387 0.3010 0.050 Uiso 1 calc R . .
C3 C 0.8396(14) 0.9869(19) 0.4313(5) 0.046(9) Uani 1 d . . .
H3 H 0.9001 0.9230 0.4053 0.044 Uiso 1 calc R . .
H3A H 0.9251 1.0366 0.4578 0.044 Uiso 1 calc R . .
C4 C 0.715(2) 0.915(3) 0.4743(6) 0.059(9) Uani 1 d . . .
H4 H 0.6597 0.9784 0.5021 0.071 Uiso 1 calc R . .
H4A H 0.7778 0.8502 0.5016 0.071 Uiso 1 calc R . .
C5 C 0.2604(15) 0.821(2) 0.2087(5) 0.030(7) Uani 1 d . . .
H5 H 0.3605 0.8434 0.1842 0.025 Uiso 1 calc R . .
H5A H 0.2106 0.7390 0.1907 0.025 Uiso 1 calc R . .
C6 C 0.1371(15) 0.924(2) 0.2013(5) 0.026(7) Uani 1 d . . .
H6 H 0.1843 1.0034 0.2223 0.032 Uiso 1 calc R . .
H6A H 0.0344 0.8980 0.2235 0.032 Uiso 1 calc R . .

loop_
_atom_site_aniso_label
_atom_site_aniso_U_11
_atom_site_aniso_U_22
_atom_site_aniso_U_33
_atom_site_aniso_U_23
_atom_site_aniso_U_13
_atom_site_aniso_U_12
Re 0.0273(3) 0.0259(14) 0.02425(19) -0.0004(3) 0.00111(12) 0.0005(3)
Na 0.031(3) 0.036(11) 0.038(2) -0.001(4) 0.0014(16) 0.004(3)
S1 0.042(2) 0.031(8) 0.0346(14) 0.000(2) 0.0022(10) -0.002(2)
S2 0.0332(19) 0.036(8) 0.0378(14) 0.000(2) 0.0018(10) 0.000(2)
S3 0.047(2) 0.033(8) 0.0374(14) 0.003(2) 0.0005(11) 0.000(2)
S4 0.0317(18) 0.037(7) 0.0321(13) 0.002(2) -0.0004(9) -0.004(2)
S5 0.0327(19) 0.021(8) 0.0257(11) 0.0013(19) 0.0001(8) 0.001(2)
O1 0.045(6) 0.012(16) 0.038(4) 0.007(7) -0.003(3) 0.004(7)
O2 0.046(7) 0.04(2) 0.046(5) -0.003(8) -0.004(4) 0.009(8)
O3 0.040(6) 0.037(19) 0.039(4) 0.000(6) 0.007(3) -0.007(6)
O4 0.047(6) 0.04(2) 0.041(5) -0.006(7) 0.000(4) -0.002(7)
O5 0.039(7) 0.02(2) 0.035(4) 0.001(6) 0.003(4) -0.004(6)
O6 0.045(6) 0.043(19) 0.044(5) -0.006(7) -0.001(4) 0.005(7)
C1 0.050(10) 0.09(3) 0.039(6) 0.004(11) 0.001(5) -0.007(11)
C2 0.027(8) 0.03(3) 0.063(8) 0.003(12) 0.005(5) -0.009(10)
C3 0.036(6) 0.06(3) 0.042(6) -0.003(8) 0.011(3) 0.004(7)
C4 0.045(9) 0.09(3) 0.042(6) 0.005(11) 0.004(5) 0.001(12)
C5 0.035(7) 0.03(2) 0.026(4) -0.002(7) -0.002(3) -0.011(8)
C6 0.025(6) 0.02(2) 0.029(5) -0.008(8) -0.001(3) 0.002(8)

loop_
_atom_type_symbol
_atom_type_description
_atom_type_scat_dispersion_real
_atom_type_scat_dispersion_imag
_atom_type_scat_source
C C 0.0033 0.0016 'International Tables Vol C Tables 4.2.6.8 and 6.1.1.4'
H H 0.0000 0.0000 'International Tables Vol C Tables 4.2.6.8 and 6.1.1.4'
O O 0.0106 0.0060 'International Tables Vol C Tables 4.2.6.8 and 6.1.1.4'
S S 0.1246 0.1234 'International Tables Vol C Tables 4.2.6.8 and 6.1.1.4'
Na Na 0.0362 0.0249 'International Tables Vol C Tables 4.2.6.8 and 6.1.1.4'
Re Re -1.0185 7.2310 'International Tables Vol C Tables 4.2.6.8 and 6.1.1.4'

loop_
_geom_angle_atom_site_label_1
_geom_angle_atom_site_label_2
_geom_angle_atom_site_label_3
_geom_angle
_geom_angle_site_symmetry_1
_geom_angle_site_symmetry_3
_geom_angle_publ_flag
O1 Re S1 114.9(4) . . ?
O1 Re S4 104.2(5) . . ?
S1 Re S4 88.33(16) . . ?
O1 Re S3 111.0(4) . . ?
S1 Re S3 134.10(17) . . ?
S4 Re S3 82.79(17) . . ?
O1 Re S2 103.5(5) . . ?
S1 Re S2 83.86(14) . . ?
S4 Re S2 152.03(17) . . ?
S3 Re S2 83.54(18) . . ?
O6 Na O4 99.1(5) . . ?
O6 Na O3 92.8(4) . 4_575 ?
O4 Na O3 103.8(4) . 4_575 ?
O6 Na O5 160.9(6) . . ?
O4 Na O5 98.3(4) . . ?
O3 Na O5 75.3(4) 4_575 . ?
O6 Na O6 105.9(4) . 4_675 ?
O4 Na O6 87.2(4) . 4_675 ?
O3 Na O6 156.6(6) 4_575 4_675 ?
O5 Na O6 82.8(4) . 4_675 ?
O6 Na O5 81.7(4) . 3_565 ?
O4 Na O5 168.9(4) . 3_565 ?
O3 Na O5 87.2(5) 4_575 3_565 ?
O5 Na O5 82.7(4) . 3_565 ?
O6 Na O5 82.0(4) 4_675 3_565 ?
O6 Na Na 120.2(4) . 3_565 ?
O4 Na Na 140.6(4) . 3_565 ?
O3 Na Na 78.7(4) 4_575 3_565 ?
O5 Na Na 43.5(3) . 3_565 ?
O6 Na Na 79.8(4) 4_675 3_565 ?
O5 Na Na 39.2(3) 3_565 3_565 ?
O6 Na Na 123.1(5) . 4_675 ?
O4 Na Na 63.2(3) . 4_675 ?
O3 Na Na 142.4(3) 4_575 4_675 ?
O5 Na Na 72.4(3) . 4_675 ?
O6 Na Na 29.0(2) 4_675 4_675 ?
O5 Na Na 107.1(3) 3_565 4_675 ?
Na Na Na 90.62(18) 3_565 4_675 ?
O6 Na Na 32.1(3) . 4_575 ?
O4 Na Na 82.7(4) . 4_575 ?
O3 Na Na 70.2(3) 4_575 4_575 ?
O5 Na Na 144.7(4) . 4_575 ?
O6 Na Na 132.4(5) 4_675 4_575 ?
O5 Na Na 102.9(3) 3_565 4_575 ?
Na Na Na 132.5(3) 3_565 4_575 ?
Na Na Na 135.3(5) 4_675 4_575 ?
C1 S1 Re 106.8(5) . . ?
C3 S2 C2 105.0(7) . . ?
C3 S2 Re 106.6(6) . . ?
C2 S2 Re 103.9(5) . . ?
C4 S3 Re 107.0(8) . . ?
C5 S4 Re 111.4(7) . . ?
O4 S5 O3 108.3(7) . . ?
O4 S5 O2 115.6(8) . . ?
O3 S5 O2 114.4(9) . . ?
O4 S5 C6 105.9(9) . . ?
O3 S5 C6 107.5(6) . . ?
O2 S5 C6 104.4(7) . . ?
S5 O3 Na 137.8(9) . 4_675 ?
S5 O4 Na 155.6(6) . . ?
Na O5 Na 97.3(4) . 3_565 ?
Na O6 Na 119.0(4) . 4_575 ?
C2 C1 S1 110.5(16) . . ?
C2 C1 H1 109.5 . . ?
S1 C1 H1 109.5 . . ?
C2 C1 H1A 109.5 . . ?
S1 C1 H1A 109.5 . . ?
H1 C1 H1A 108.1 . . ?
C1 C2 S2 111.2(10) . . ?
C1 C2 H2 109.4 . . ?
S2 C2 H2 109.4 . . ?
C1 C2 H2A 109.4 . . ?
S2 C2 H2A 109.4 . . ?
H2 C2 H2A 108.0 . . ?
C4 C3 S2 107.5(10) . . ?
C4 C3 H3 110.2 . . ?
S2 C3 H3 110.2 . . ?
C4 C3 H3A 110.2 . . ?
S2 C3 H3A 110.2 . . ?
H3 C3 H3A 108.5 . . ?
C3 C4 S3 108.4(9) . . ?
C3 C4 H4 110.0 . . ?
S3 C4 H4 110.0 . . ?
C3 C4 H4A 110.0 . . ?
S3 C4 H4A 110.0 . . ?
H4 C4 H4A 108.4 . . ?
C6 C5 S4 112.6(9) . . ?
C6 C5 H5 109.1 . . ?
S4 C5 H5 109.1 . . ?
C6 C5 H5A 109.1 . . ?
S4 C5 H5A 109.1 . . ?
H5 C5 H5A 107.8 . . ?
C5 C6 S5 114.1(9) . . ?
C5 C6 H6 108.7 . . ?
S5 C6 H6 108.7 . . ?
C5 C6 H6A 108.7 . . ?
S5 C6 H6A 108.7 . . ?
H6 C6 H6A 107.6 . . ?

loop_
_geom_bond_atom_site_label_1
_geom_bond_atom_site_label_2
_geom_bond_distance
_geom_bond_site_symmetry_2
_geom_bond_publ_flag
Re O1 1.709(12) . ?
Re S1 2.294(3) . ?
Re S4 2.296(5) . ?
Re S3 2.311(5) . ?
Re S2 2.360(5) . ?
Na O6 2.304(11) . ?
Na O4 2.369(15) . ?
Na O3 2.418(13) 4_575 ?
Na O5 2.419(14) . ?
Na O6 2.527(11) 4_675 ?
Na O5 2.632(13) 3_565 ?
Na Na 3.793(16) 3_565 ?
Na Na 4.164(7) 4_675 ?
Na Na 4.164(7) 4_575 ?
S1 C1 1.76(2) . ?
S2 C3 1.797(15) . ?
S2 C2 1.800(13) . ?
S3 C4 1.822(18) . ?
S4 C5 1.874(10) . ?
S5 O4 1.409(15) . ?
S5 O3 1.454(10) . ?
S5 O2 1.498(17) . ?
S5 C6 1.802(11) . ?
O3 Na 2.418(13) 4_675 ?
O5 Na 2.632(13) 3_565 ?
O6 Na 2.527(11) 4_575 ?
C1 C2 1.429(19) . ?
C1 H1 0.9700 . ?
C1 H1A 0.9700 . ?
C2 H2 0.9700 . ?
C2 H2A 0.9700 . ?
C3 C4 1.53(2) . ?
C3 H3 0.9700 . ?
C3 H3A 0.9700 . ?
C4 H4 0.9700 . ?
C4 H4A 0.9700 . ?
C5 C6 1.40(2) . ?
C5 H5 0.9700 . ?
C5 H5A 0.9700 . ?
C6 H6 0.9700 . ?
C6 H6A 0.9700 . ?
